data_7161050
loop_
_publ_author_name
'Hu, Wanqi'
'Chen, Xingyu'
'Wu, Xiaowei'

_publ_section_title
;
 Access to S,C-sulfonium ylides from iodonium ylides <i>via</i> iron
 catalysis.
;
_journal_issue 12
_journal_name_full 'Organic &amp; biomolecular chemistry'
_journal_page_first 2423
_journal_page_last 2427
_journal_paper_doi 10.1039/d6ob00230g
_journal_volume 24
_journal_year 2026
_chemical_formula_moiety 'C17 H14 O3 S'
_chemical_formula_sum 'C17 H14 O3 S'
_chemical_formula_weight 298.34
_space_group_crystal_system triclinic
_space_group_IT_number 2
_space_group_name_Hall '-P 1'
_space_group_name_H-M_alt 'P -1'
_atom_sites_solution_hydrogens geom
_atom_sites_solution_primary dual
_audit_block_doi 10.5517/ccdc.csd.cc2n7wng
_audit_creation_date 2024-08-18
_audit_creation_method
;
Olex2 1.5-alpha
(compiled 2024.02.16 svn.r378c4104 for OlexSys, GUI svn.r6928)
;
_audit_update_record
;
2025-05-14 deposited with the CCDC.	2026-02-27 downloaded from the CCDC.
;
_cell_angle_alpha 80.525(2)
_cell_angle_beta 71.175(2)
_cell_angle_gamma 76.443(2)
_cell_formula_units_Z 4
_cell_length_a 8.8557(4)
_cell_length_b 13.0872(5)
_cell_length_c 13.2877(6)
_cell_measurement_reflns_used 3947
_cell_measurement_temperature 170
_cell_measurement_theta_max 26.355
_cell_measurement_theta_min 2.477
_cell_volume 1410.36(11)
_computing_cell_refinement 'SAINT V8.40A (Bruker, 2019)'
_computing_data_reduction 'SAINT V8.40A (Bruker, 2019)'
_computing_molecular_graphics 'Olex2 1.5-alpha (Dolomanov et al., 2009)'
_computing_publication_material 'Olex2 1.5-alpha (Dolomanov et al., 2009)'
_computing_structure_refinement 'SHELXL 2019/3 (Sheldrick, 2015)'
_computing_structure_solution 'SHELXT 2018/2 (Sheldrick, 2018)'
_diffrn_ambient_temperature 170
_diffrn_measured_fraction_theta_full 0.997
_diffrn_measured_fraction_theta_max 0.996
_diffrn_measurement_device_type 'Bruker D8 VENTURE'
_diffrn_radiation_type MoK\a
_diffrn_radiation_wavelength 0.71073
_diffrn_reflns_av_R_equivalents 0.0625
_diffrn_reflns_av_unetI/netI 0.0750
_diffrn_reflns_Laue_measured_fraction_full 0.997
_diffrn_reflns_Laue_measured_fraction_max 0.996
_diffrn_reflns_limit_h_max 11
_diffrn_reflns_limit_h_min -11
_diffrn_reflns_limit_k_max 16
_diffrn_reflns_limit_k_min -13
_diffrn_reflns_limit_l_max 16
_diffrn_reflns_limit_l_min -15
_diffrn_reflns_number 16587
_diffrn_reflns_point_group_measured_fraction_full 0.997
_diffrn_reflns_point_group_measured_fraction_max 0.996
_diffrn_reflns_theta_full 25.242
_diffrn_reflns_theta_max 26.391
_diffrn_reflns_theta_min 2.174
_diffrn_source_current 1.4
_diffrn_source_power 0.07
_diffrn_source_voltage 50.0
_exptl_absorpt_coefficient_mu 0.236
_exptl_absorpt_correction_T_max 0.7454
_exptl_absorpt_correction_T_min 0.5712
_exptl_absorpt_correction_type multi-scan
_exptl_absorpt_process_details
;
SADABS-2016/2 (Bruker,2016/2) was used for absorption correction.
wR2(int) was 0.1138 before and 0.0655 after correction.
The Ratio of minimum to maximum transmission is 0.7663.
The \l/2 correction factor is Not present.
;
_exptl_crystal_colour colourless
_exptl_crystal_colour_primary colourless
_exptl_crystal_density_diffrn 1.405
_exptl_crystal_description block
_exptl_crystal_F_000 624
_exptl_crystal_size_max 0.12
_exptl_crystal_size_mid 0.06
_exptl_crystal_size_min 0.05
_refine_diff_density_max 1.406
_refine_diff_density_min -0.386
_refine_diff_density_rms 0.071
_refine_ls_extinction_method none
_refine_ls_goodness_of_fit_ref 1.043
_refine_ls_hydrogen_treatment constr
_refine_ls_matrix_type full
_refine_ls_number_parameters 426
_refine_ls_number_reflns 5759
_refine_ls_number_restraints 268
_refine_ls_restrained_S_all 1.047
_refine_ls_R_factor_all 0.1057
_refine_ls_R_factor_gt 0.0687
_refine_ls_shift/su_max 0.000
_refine_ls_shift/su_mean 0.000
_refine_ls_structure_factor_coef Fsqd
_refine_ls_weighting_details 'w=1/[\s^2^(Fo^2^)+(0.0798P)^2^+1.7096P] where P=(Fo^2^+2Fc^2^)/3'
_refine_ls_weighting_scheme calc
_refine_ls_wR_factor_gt 0.1675
_refine_ls_wR_factor_ref 0.1955
_reflns_Friedel_coverage 0.000
_reflns_number_gt 3973
_reflns_number_total 5759
_reflns_threshold_expression 'I > 2\s(I)'
_cod_data_source_file d6ob00230g2.cif
_cod_data_source_block mo_20241583_0m
_cod_depositor_comments 'Adding full bibliography for 7161050--7161051.cif.'
_cod_original_cell_volume 1410.37(11)
_cod_database_code 7161050
_shelx_shelxl_version_number 2019/3
_shelx_space_group_comment
;
The symmetry employed for this shelxl refinement is uniquely defined
by the following loop, which should always be used as a source of
symmetry information in preference to the above space-group names.
They are only intended as comments.
;
_shelx_estimated_absorpt_t_max 0.988
_shelx_estimated_absorpt_t_min 0.972
_olex2_refinement_description
;
1. Fixed Uiso
 At 1.2 times of:
  All C(H) groups
 At 1.5 times of:
  All C(H,H,H) groups
2. Restrained distances
 C33-C21
 1.2 with sigma of 0.02
 C21-C20
 1.45 with sigma of 0.02
3. Rigid bond restraints
 O7, O6, C22, C25, C27, C32, C31, C29, C24, C26, C23, C30, C34, C33
 with sigma for 1-2 distances of 0.005 and sigma for 1-3 distances of 0.005
 O7, O6, C18, C22, C28, C21, C33
 with sigma for 1-2 distances of 0.001 and sigma for 1-3 distances of 0.005
4. Uiso/Uaniso restraints and constraints
O7 \\sim C22 \\sim C25 \\sim C27 \\sim C32 \\sim C31 \\sim C29 \\sim C24 \\sim
C23 \\sim C30 \\sim C34 \\sim C33: within 2A with sigma of 0.005 and sigma for
terminal atoms of 0.01 within 2A
O7 \\sim C22 \\sim C21 \\sim C33 \\sim C28: within 2A with sigma of 0.001 and
sigma for terminal atoms of 0.01 within 2A
Uanis(C28) \\sim Ueq, Uanis(O7) \\sim Ueq, Uanis(C33) \\sim Ueq, Uanis(C22)
\\sim Ueq, Uanis(C21) \\sim Ueq, Uanis(O6) \\sim Ueq: with sigma of 0.001 and
sigma for terminal atoms of 0.002
Uanis(O6) = Uanis(C21)
Uanis(C21) = Uanis(O7)
Uanis(O7) = Uanis(C28)
5. Others
 Fixed Sof: O7(0.5) O6(0.5) C22(0.5) C32(0.5) C31(0.5) H31(0.5) C30(0.5)
 H30(0.5) C29(0.5) H29(0.5) C28(0.5) C21(0.5) C26(0.5) H26(0.5) C25(0.5)
 H25(0.5) C24(0.5) H24(0.5) C23(0.5) C27(0.5) H27A(0.5) H27B(0.5) H27C(0.5)
 C34(0.5) H34A(0.5) H34B(0.5) H34C(0.5) C33(0.5)
6.a Aromatic/amide H refined with riding coordinates:
 C12(H12), C16(H16), C36(H36), C13(H13), C40(H40), C14(H14), C38(H38),
 C15(H15), C39(H39), C37(H37), C7(H7), C31(H31), C30(H30), C29(H29), C26(H26),
 C25(H25), C24(H24), C6(H6), C8(H8)
6.b Fitted hexagon refined as free rotating group:
 C22(C32,C31,C30,C29,C28)
6.c Idealised Me refined as rotating group:
 C17(H17A,H17B,H17C), C41(H41A,H41B,H41C), C27(H27A,H27B,H27C), C9(H9A,H9B,
 H9C), C34(H34A,H34B,H34C)
;
_olex2_submission_special_instructions 'No special instructions were received'

loop_
_space_group_symop_operation_xyz
'x, y, z'
'-x, -y, -z'

loop_
_atom_site_label
_atom_site_type_symbol
_atom_site_fract_x
_atom_site_fract_y
_atom_site_fract_z
_atom_site_U_iso_or_equiv
_atom_site_adp_type
_atom_site_occupancy
_atom_site_site_symmetry_order
_atom_site_calc_flag
_atom_site_refinement_flags_posn
_atom_site_refinement_flags_adp
_atom_site_refinement_flags_occupancy
_atom_site_disorder_assembly
_atom_site_disorder_group
S1 S 0.59281(11) 0.42538(7) 0.35891(6) 0.0317(2) Uani 1 1 d . . . . .
S2 S 0.17746(11) 0.27675(7) 0.52580(7) 0.0325(2) Uani 1 1 d . . . . .
O3 O 0.5462(3) 0.5236(2) 0.1434(2) 0.0443(7) Uani 1 1 d . . . . .
O4 O 0.4685(3) 0.2988(2) 0.5713(2) 0.0435(6) Uani 1 1 d . . . . .
O2 O 0.9027(3) 0.4741(2) 0.3528(2) 0.0495(7) Uani 1 1 d . . . . .
O5 O 0.0068(3) 0.1415(2) 0.7199(2) 0.0504(7) Uani 1 1 d . . . . .
O1 O 0.9584(3) 0.5646(2) 0.1946(2) 0.0534(7) Uani 1 1 d . . . . .
O7 O 0.4325(6) 0.2255(4) 0.7298(4) 0.0320(3) Uani 0.5 1 d . U P A 2
O6 O 0.1534(6) 0.1342(4) 0.8168(4) 0.0320(3) Uani 0.5 1 d . U P A 1
C35 C 0.1769(4) 0.1663(3) 0.4633(3) 0.0316(7) Uani 1 1 d . . . . .
C11 C 0.5768(4) 0.3117(3) 0.3068(3) 0.0313(7) Uani 1 1 d . . . . .
C19 C 0.2303(4) 0.2269(3) 0.6410(3) 0.0302(7) Uani 1 1 d . . . . .
C18 C 0.3766(4) 0.2512(3) 0.6438(3) 0.0332(7) Uani 1 1 d . U . . .
C3 C 0.7867(5) 0.5877(3) 0.0769(3) 0.0369(9) Uani 1 1 d . . . . .
C12 C 0.4742(4) 0.3133(3) 0.2471(3) 0.0377(8) Uani 1 1 d . . . . .
H12 H 0.402851 0.376676 0.232961 0.045 Uiso 1 1 calc R U . . .
C17 C 0.3936(4) 0.5055(3) 0.3857(3) 0.0390(8) Uani 1 1 d . . . . .
H17A H 0.357244 0.516226 0.321750 0.059 Uiso 1 1 calc R U . . .
H17B H 0.395850 0.574077 0.405172 0.059 Uiso 1 1 calc R U . . .
H17C H 0.318295 0.470322 0.444747 0.059 Uiso 1 1 calc R U . . .
C1 C 0.7156(4) 0.4947(3) 0.2537(3) 0.0303(7) Uani 1 1 d . . . . .
C2 C 0.6702(4) 0.5329(3) 0.1588(3) 0.0336(8) Uani 1 1 d . . . . .
C20 C 0.1284(5) 0.1673(3) 0.7238(3) 0.0383(8) Uani 1 1 d D . . . .
C16 C 0.6796(5) 0.2193(3) 0.3293(3) 0.0382(8) Uani 1 1 d . . . . .
H16 H 0.746571 0.218351 0.372887 0.046 Uiso 1 1 calc R U . . .
C36 C 0.2717(5) 0.0689(3) 0.4829(3) 0.0403(9) Uani 1 1 d . . . . .
H36 H 0.331768 0.059708 0.532538 0.048 Uiso 1 1 calc R U . . .
C10 C 0.8574(4) 0.5069(3) 0.2730(3) 0.0367(8) Uani 1 1 d . . . . .
C13 C 0.4770(5) 0.2213(3) 0.2083(3) 0.0443(9) Uani 1 1 d . . . . .
H13 H 0.406169 0.221181 0.167718 0.053 Uiso 1 1 calc R U . . .
C40 C 0.0924(5) 0.1813(3) 0.3896(3) 0.0455(9) Uani 1 1 d . . . . .
H40 H 0.030220 0.248758 0.375344 0.055 Uiso 1 1 calc R U . . .
C41 C -0.0331(5) 0.3381(3) 0.5689(3) 0.0460(10) Uani 1 1 d . . . . .
H41A H -0.070654 0.367322 0.506418 0.069 Uiso 1 1 calc R U . . .
H41B H -0.046939 0.395082 0.612564 0.069 Uiso 1 1 calc R U . . .
H41C H -0.097015 0.285559 0.611403 0.069 Uiso 1 1 calc R U . . .
C4 C 0.9266(5) 0.6004(3) 0.0966(3) 0.0455(10) Uani 1 1 d . . . . .
C14 C 0.5816(5) 0.1293(3) 0.2276(3) 0.0461(10) Uani 1 1 d . . . . .
H14 H 0.583383 0.066600 0.199610 0.055 Uiso 1 1 calc R U . . .
C38 C 0.1897(5) -0.0009(4) 0.3568(3) 0.0521(11) Uani 1 1 d . . . . .
H38 H 0.191802 -0.058675 0.321138 0.063 Uiso 1 1 calc R U . . .
C15 C 0.6829(5) 0.1281(3) 0.2872(3) 0.0475(10) Uani 1 1 d . . . . .
H15 H 0.755634 0.064776 0.299646 0.057 Uiso 1 1 calc R U . . .
C39 C 0.0993(5) 0.0969(4) 0.3366(4) 0.0557(11) Uani 1 1 d . . . . .
H39 H 0.041059 0.106601 0.285844 0.067 Uiso 1 1 calc R U . . .
C37 C 0.2775(5) -0.0149(3) 0.4290(3) 0.0500(10) Uani 1 1 d . . . . .
H37 H 0.341844 -0.081970 0.441666 0.060 Uiso 1 1 calc R U . . .
C7 C 0.9019(7) 0.6744(4) -0.0998(3) 0.0651(14) Uani 1 1 d . . . . .
H7 H 0.893768 0.700980 -0.169241 0.078 Uiso 1 1 calc R U . . .
C22 C 0.2898(5) 0.1531(4) 0.8321(4) 0.0320(4) Uani 0.5 1 d G U P A 1
C32 C 0.3182(6) 0.1155(4) 0.9298(3) 0.0401(10) Uani 0.5 1 d G U P A 1
C31 C 0.4569(6) 0.1299(5) 0.9487(3) 0.0445(12) Uani 0.5 1 d G U P A 1
H31 H 0.476269 0.104166 1.015450 0.053 Uiso 0.5 1 calc R U P A 1
C30 C 0.5673(6) 0.1819(5) 0.8699(4) 0.0447(15) Uani 0.5 1 d G U P A 1
H30 H 0.662106 0.191792 0.882873 0.054 Uiso 0.5 1 calc R U P A 1
C29 C 0.5389(5) 0.2196(4) 0.7723(3) 0.0368(12) Uani 0.5 1 d G U P A 1
H29 H 0.614395 0.255133 0.718428 0.044 Uiso 0.5 1 calc R U P A 1
C28 C 0.4002(6) 0.2051(4) 0.7533(3) 0.0320(3) Uani 0.5 1 d G U P A 1
C21 C 0.2055(9) 0.1398(6) 0.8182(6) 0.0320(3) Uani 0.5 1 d D U P A 2
C26 C 0.1241(10) 0.0822(6) 0.9103(6) 0.0475(18) Uani 0.5 1 d . U P A 2
H26 H 0.031444 0.057894 0.909585 0.057 Uiso 0.5 1 calc R U P A 2
C25 C 0.1723(17) 0.0590(14) 1.0021(15) 0.0512(18) Uani 0.5 1 d . U P A 2
H25 H 0.111985 0.025040 1.066278 0.061 Uiso 0.5 1 calc R U P A 2
C24 C 0.3270(12) 0.0921(7) 0.9911(7) 0.0515(13) Uani 0.5 1 d . U P A 2
H24 H 0.370285 0.072557 1.049848 0.062 Uiso 0.5 1 calc R U P A 2
C23 C 0.4102(10) 0.1468(6) 0.9059(6) 0.0431(11) Uani 0.5 1 d . U P A 2
C27 C 0.5519(12) 0.1834(8) 0.9027(8) 0.0491(16) Uani 0.5 1 d . U P A 2
H27A H 0.639942 0.162457 0.838343 0.074 Uiso 0.5 1 calc R U P A 2
H27B H 0.585847 0.152404 0.966130 0.074 Uiso 0.5 1 calc R U P A 2
H27C H 0.526972 0.260590 0.901287 0.074 Uiso 0.5 1 calc R U P A 2
C5 C 1.0493(7) 0.6511(3) 0.0242(4) 0.0724(16) Uani 1 1 d . . . . .
C6 C 1.0253(7) 0.6839(4) -0.0693(5) 0.0746(16) Uani 1 1 d . . . . .
H6 H 1.105303 0.718151 -0.120373 0.089 Uiso 1 1 calc R U . . .
C8 C 0.7788(6) 0.6215(4) -0.0229(4) 0.0651(13) Uani 1 1 d . . . . .
H8 H 0.690977 0.610532 -0.043515 0.078 Uiso 1 1 calc R U . . .
C9 C 1.1974(6) 0.6591(5) 0.0562(4) 0.0799(17) Uani 1 1 d . . . . .
H9A H 1.161406 0.699560 0.118349 0.120 Uiso 1 1 calc R U . . .
H9B H 1.271141 0.694723 -0.003550 0.120 Uiso 1 1 calc R U . . .
H9C H 1.254331 0.588014 0.074104 0.120 Uiso 1 1 calc R U . . .
C34 C 0.2115(15) 0.0587(14) 1.0097(13) 0.049(2) Uani 0.5 1 d . U P A 1
H34A H 0.220767 -0.010670 0.986997 0.074 Uiso 0.5 1 calc R U P A 1
H34B H 0.099493 0.097893 1.021228 0.074 Uiso 0.5 1 calc R U P A 1
H34C H 0.240309 0.049340 1.076387 0.074 Uiso 0.5 1 calc R U P A 1
C33 C 0.3432(8) 0.1696(6) 0.8155(6) 0.0321(4) Uani 0.5 1 d D U P A 2

loop_
_atom_site_aniso_label
_atom_site_aniso_U_11
_atom_site_aniso_U_22
_atom_site_aniso_U_33
_atom_site_aniso_U_23
_atom_site_aniso_U_13
_atom_site_aniso_U_12
S1 0.0373(5) 0.0300(5) 0.0255(4) -0.0035(3) -0.0060(3) -0.0065(4)
S2 0.0377(5) 0.0295(5) 0.0318(5) 0.0001(3) -0.0142(4) -0.0060(4)
O3 0.0474(16) 0.0492(16) 0.0382(15) 0.0038(12) -0.0174(12) -0.0121(13)
O4 0.0390(15) 0.0496(16) 0.0413(15) -0.0081(12) -0.0076(12) -0.0110(12)
O2 0.0509(17) 0.0574(18) 0.0474(17) 0.0015(13) -0.0241(14) -0.0154(14)
O5 0.0537(18) 0.0538(17) 0.0465(16) -0.0033(13) -0.0083(13) -0.0263(14)
O1 0.0506(17) 0.0469(17) 0.0600(19) -0.0107(14) -0.0050(14) -0.0165(13)
O7 0.0324(5) 0.0316(4) 0.0321(4) -0.0036(3) -0.0097(3) -0.0056(3)
O6 0.0324(5) 0.0316(4) 0.0321(4) -0.0036(3) -0.0097(3) -0.0056(3)
C35 0.0332(18) 0.0345(19) 0.0276(17) -0.0040(13) -0.0070(14) -0.0096(15)
C11 0.0363(19) 0.0250(17) 0.0281(17) -0.0037(13) -0.0035(14) -0.0053(14)
C19 0.0364(19) 0.0258(17) 0.0273(17) -0.0007(13) -0.0108(14) -0.0035(14)
C18 0.0374(19) 0.0297(18) 0.0316(14) -0.0121(12) -0.0117(14) 0.0034(14)
C3 0.057(2) 0.0226(17) 0.0210(17) -0.0011(13) 0.0014(16) -0.0072(16)
C12 0.037(2) 0.0337(19) 0.041(2) -0.0077(15) -0.0101(16) -0.0035(15)
C17 0.039(2) 0.0326(19) 0.039(2) -0.0102(15) -0.0008(16) -0.0063(15)
C1 0.0344(19) 0.0279(17) 0.0259(17) -0.0026(13) -0.0048(14) -0.0064(14)
C2 0.042(2) 0.0269(18) 0.0291(18) -0.0045(13) -0.0076(15) -0.0043(15)
C20 0.049(2) 0.0257(18) 0.036(2) -0.0063(14) -0.0079(17) -0.0038(16)
C16 0.043(2) 0.0324(19) 0.037(2) 0.0002(15) -0.0124(16) -0.0051(16)
C36 0.049(2) 0.037(2) 0.036(2) -0.0044(15) -0.0139(17) -0.0072(17)
C10 0.038(2) 0.0328(19) 0.037(2) -0.0055(15) -0.0078(16) -0.0054(15)
C13 0.050(2) 0.042(2) 0.044(2) -0.0128(17) -0.0113(18) -0.0118(18)
C40 0.043(2) 0.052(2) 0.045(2) -0.0120(18) -0.0189(18) -0.0032(18)
C41 0.044(2) 0.044(2) 0.051(2) -0.0134(18) -0.0234(19) 0.0089(17)
C4 0.053(2) 0.0248(18) 0.042(2) -0.0105(15) 0.0120(18) -0.0067(16)
C14 0.060(3) 0.033(2) 0.042(2) -0.0102(16) -0.0042(19) -0.0142(18)
C38 0.053(3) 0.055(3) 0.051(3) -0.023(2) -0.003(2) -0.020(2)
C15 0.057(3) 0.0268(19) 0.051(2) -0.0026(16) -0.010(2) -0.0015(17)
C39 0.050(3) 0.075(3) 0.051(3) -0.022(2) -0.021(2) -0.010(2)
C37 0.059(3) 0.039(2) 0.048(2) -0.0107(18) -0.010(2) -0.0058(19)
C7 0.075(3) 0.057(3) 0.034(2) 0.003(2) -0.002(2) 0.018(2)
C22 0.0326(6) 0.0315(6) 0.0320(6) -0.0038(5) -0.0100(5) -0.0053(5)
C32 0.047(2) 0.035(2) 0.0357(19) -0.0066(18) -0.0195(17) 0.0079(18)
C31 0.052(2) 0.039(2) 0.043(2) -0.010(2) -0.026(2) 0.012(2)
C30 0.050(3) 0.042(3) 0.046(3) -0.013(2) -0.025(2) 0.007(2)
C29 0.039(2) 0.036(2) 0.041(2) -0.011(2) -0.020(2) -0.001(2)
C28 0.0324(5) 0.0316(4) 0.0321(4) -0.0036(3) -0.0097(3) -0.0056(3)
C21 0.0324(5) 0.0316(4) 0.0321(4) -0.0036(3) -0.0097(3) -0.0056(3)
C26 0.052(5) 0.038(4) 0.043(4) 0.001(3) -0.003(3) -0.008(4)
C25 0.056(4) 0.042(3) 0.045(3) -0.003(3) -0.014(3) 0.009(3)
C24 0.058(3) 0.042(2) 0.043(2) -0.004(2) -0.015(2) 0.013(2)
C23 0.049(2) 0.036(2) 0.0389(19) -0.0078(18) -0.0171(18) 0.0099(18)
C27 0.057(3) 0.048(4) 0.046(4) -0.015(3) -0.030(3) 0.011(3)
C5 0.093(4) 0.032(2) 0.062(3) -0.012(2) 0.018(3) -0.007(2)
C6 0.079(4) 0.042(3) 0.076(4) -0.013(2) 0.009(3) 0.000(2)
C8 0.075(3) 0.049(3) 0.054(3) -0.001(2) -0.009(2) 0.005(2)
C9 0.055(3) 0.104(4) 0.078(4) -0.037(3) 0.021(3) -0.049(3)
C34 0.053(5) 0.047(4) 0.039(3) -0.002(3) -0.017(4) 0.011(4)
C33 0.0326(6) 0.0315(6) 0.0321(6) -0.0038(5) -0.0099(5) -0.0053(5)

loop_
_atom_type_symbol
_atom_type_description
_atom_type_scat_dispersion_real
_atom_type_scat_dispersion_imag
_atom_type_scat_source
C C 0.0033 0.0016 'International Tables Vol C Tables 4.2.6.8 and 6.1.1.4'
H H 0.0000 0.0000 'International Tables Vol C Tables 4.2.6.8 and 6.1.1.4'
O O 0.0106 0.0060 'International Tables Vol C Tables 4.2.6.8 and 6.1.1.4'
S S 0.1246 0.1234 'International Tables Vol C Tables 4.2.6.8 and 6.1.1.4'

loop_
_geom_angle_atom_site_label_1
_geom_angle_atom_site_label_2
_geom_angle_atom_site_label_3
_geom_angle
_geom_angle_site_symmetry_1
_geom_angle_site_symmetry_3
_geom_angle_publ_flag
C17 S1 C11 104.57(17) . . ?
C1 S1 C11 106.50(15) . . ?
C1 S1 C17 105.68(17) . . ?
C35 S2 C41 103.47(17) . . ?
C19 S2 C35 106.83(16) . . ?
C19 S2 C41 105.76(18) . . ?
C10 O1 C4 120.5(3) . . ?
C18 O7 C33 116.4(5) . . ?
C20 O6 C22 117.7(4) . . ?
C36 C35 S2 119.7(3) . . ?
C40 C35 S2 119.1(3) . . ?
C40 C35 C36 121.0(3) . . ?
C12 C11 S1 124.3(3) . . ?
C12 C11 C16 121.1(3) . . ?
C16 C11 S1 114.6(3) . . ?
C18 C19 S2 114.5(2) . . ?
C18 C19 C20 125.6(3) . . ?
C20 C19 S2 119.9(3) . . ?
O4 C18 O7 110.5(3) . . ?
O4 C18 C19 126.1(3) . . ?
O4 C18 C28 126.6(3) . . ?
O7 C18 C19 123.4(4) . . ?
C19 C18 C28 107.3(3) . . ?
C4 C3 C2 119.9(3) . . ?
C8 C3 C2 125.1(4) . . ?
C8 C3 C4 114.8(4) . . ?
C11 C12 H12 120.6 . . ?
C13 C12 C11 118.9(3) . . ?
C13 C12 H12 120.6 . . ?
S1 C17 H17A 109.5 . . ?
S1 C17 H17B 109.5 . . ?
S1 C17 H17C 109.5 . . ?
H17A C17 H17B 109.5 . . ?
H17A C17 H17C 109.5 . . ?
H17B C17 H17C 109.5 . . ?
C2 C1 S1 120.5(3) . . ?
C10 C1 S1 113.7(3) . . ?
C10 C1 C2 125.8(3) . . ?
O3 C2 C3 120.3(3) . . ?
O3 C2 C1 125.5(3) . . ?
C1 C2 C3 114.2(3) . . ?
O5 C20 O6 110.6(4) . . ?
O5 C20 C19 126.0(3) . . ?
O5 C20 C21 127.2(4) . . ?
O6 C20 C19 123.4(4) . . ?
C19 C20 C21 106.8(4) . . ?
C11 C16 H16 120.6 . . ?
C11 C16 C15 118.9(4) . . ?
C15 C16 H16 120.6 . . ?
C35 C36 H36 120.5 . . ?
C37 C36 C35 119.1(4) . . ?
C37 C36 H36 120.5 . . ?
O2 C10 O1 114.7(3) . . ?
O2 C10 C1 128.0(3) . . ?
O1 C10 C1 117.2(3) . . ?
C12 C13 H13 119.6 . . ?
C12 C13 C14 120.7(4) . . ?
C14 C13 H13 119.6 . . ?
C35 C40 H40 120.4 . . ?
C35 C40 C39 119.2(4) . . ?
C39 C40 H40 120.4 . . ?
S2 C41 H41A 109.5 . . ?
S2 C41 H41B 109.5 . . ?
S2 C41 H41C 109.5 . . ?
H41A C41 H41B 109.5 . . ?
H41A C41 H41C 109.5 . . ?
H41B C41 H41C 109.5 . . ?
O1 C4 C5 112.2(4) . . ?
C3 C4 O1 122.2(3) . . ?
C3 C4 C5 125.6(4) . . ?
C13 C14 H14 119.9 . . ?
C15 C14 C13 120.2(3) . . ?
C15 C14 H14 119.9 . . ?
C39 C38 H38 120.0 . . ?
C39 C38 C37 120.0(4) . . ?
C37 C38 H38 120.0 . . ?
C16 C15 H15 119.9 . . ?
C14 C15 C16 120.2(4) . . ?
C14 C15 H15 119.9 . . ?
C40 C39 H39 119.7 . . ?
C38 C39 C40 120.6(4) . . ?
C38 C39 H39 119.7 . . ?
C36 C37 H37 119.9 . . ?
C38 C37 C36 120.1(4) . . ?
C38 C37 H37 119.9 . . ?
C6 C7 H7 121.4 . . ?
C6 C7 C8 117.3(5) . . ?
C8 C7 H7 121.4 . . ?
O6 C22 C32 117.5(4) . . ?
O6 C22 C28 122.5(4) . . ?
C32 C22 C28 120.0 . . ?
C22 C32 C31 120.0 . . ?
C22 C32 C34 121.3(6) . . ?
C31 C32 C34 118.7(6) . . ?
C32 C31 H31 120.0 . . ?
C30 C31 C32 120.0 . . ?
C30 C31 H31 120.0 . . ?
C31 C30 H30 120.0 . . ?
C29 C30 C31 120.0 . . ?
C29 C30 H30 120.0 . . ?
C30 C29 H29 120.0 . . ?
C30 C29 C28 120.0 . . ?
C28 C29 H29 120.0 . . ?
C22 C28 C18 123.4(3) . . ?
C29 C28 C18 116.6(3) . . ?
C29 C28 C22 120.0 . . ?
C26 C21 C20 117.2(6) . . ?
C33 C21 C20 123.7(6) . . ?
C33 C21 C26 119.1(7) . . ?
C21 C26 H26 118.4 . . ?
C25 C26 C21 123.2(10) . . ?
C25 C26 H26 118.4 . . ?
C26 C25 H25 123.0 . . ?
C26 C25 C24 113.9(13) . . ?
C24 C25 H25 123.0 . . ?
C25 C24 H24 117.2 . . ?
C23 C24 C25 125.6(10) . . ?
C23 C24 H24 117.2 . . ?
C24 C23 C27 123.2(8) . . ?
C24 C23 C33 115.0(8) . . ?
C27 C23 C33 121.8(7) . . ?
C23 C27 H27A 109.5 . . ?
C23 C27 H27B 109.5 . . ?
C23 C27 H27C 109.5 . . ?
H27A C27 H27B 109.5 . . ?
H27A C27 H27C 109.5 . . ?
H27B C27 H27C 109.5 . . ?
C4 C5 C9 120.1(5) . . ?
C6 C5 C4 113.9(6) . . ?
C6 C5 C9 125.9(5) . . ?
C7 C6 H6 116.5 . . ?
C5 C6 C7 126.9(6) . . ?
C5 C6 H6 116.5 . . ?
C3 C8 C7 121.3(5) . . ?
C3 C8 H8 119.3 . . ?
C7 C8 H8 119.3 . . ?
C5 C9 H9A 109.5 . . ?
C5 C9 H9B 109.5 . . ?
C5 C9 H9C 109.5 . . ?
H9A C9 H9B 109.5 . . ?
H9A C9 H9C 109.5 . . ?
H9B C9 H9C 109.5 . . ?
C32 C34 H34A 109.5 . . ?
C32 C34 H34B 109.5 . . ?
C32 C34 H34C 109.5 . . ?
H34A C34 H34B 109.5 . . ?
H34A C34 H34C 109.5 . . ?
H34B C34 H34C 109.5 . . ?
O7 C33 C23 113.0(6) . . ?
C21 C33 O7 124.0(6) . . ?
C21 C33 C23 123.0(7) . . ?

loop_
_geom_bond_atom_site_label_1
_geom_bond_atom_site_label_2
_geom_bond_distance
_geom_bond_site_symmetry_2
_geom_bond_publ_flag
S1 C11 1.792(3) . ?
S1 C17 1.786(4) . ?
S1 C1 1.738(3) . ?
S2 C35 1.783(3) . ?
S2 C19 1.725(3) . ?
S2 C41 1.792(4) . ?
O3 C2 1.216(4) . ?
O4 C18 1.230(4) . ?
O2 C10 1.230(4) . ?
O5 C20 1.220(4) . ?
O1 C10 1.382(4) . ?
O1 C4 1.404(5) . ?
O7 C18 1.351(6) . ?
O7 C33 1.369(8) . ?
O6 C20 1.311(6) . ?
O6 C22 1.370(6) . ?
C35 C36 1.389(5) . ?
C35 C40 1.378(5) . ?
C11 C12 1.382(5) . ?
C11 C16 1.386(5) . ?
C19 C18 1.418(5) . ?
C19 C20 1.428(5) . ?
C18 C28 1.541(5) . ?
C3 C2 1.459(5) . ?
C3 C4 1.397(6) . ?
C3 C8 1.346(6) . ?
C12 H12 0.9500 . ?
C12 C13 1.378(5) . ?
C17 H17A 0.9800 . ?
C17 H17B 0.9800 . ?
C17 H17C 0.9800 . ?
C1 C2 1.424(5) . ?
C1 C10 1.408(5) . ?
C20 C21 1.567(8) . ?
C16 H16 0.9500 . ?
C16 C15 1.391(5) . ?
C36 H36 0.9500 . ?
C36 C37 1.388(5) . ?
C13 H13 0.9500 . ?
C13 C14 1.379(6) . ?
C40 H40 0.9500 . ?
C40 C39 1.384(6) . ?
C41 H41A 0.9800 . ?
C41 H41B 0.9800 . ?
C41 H41C 0.9800 . ?
C4 C5 1.413(6) . ?
C14 H14 0.9500 . ?
C14 C15 1.371(6) . ?
C38 H38 0.9500 . ?
C38 C39 1.377(6) . ?
C38 C37 1.384(6) . ?
C15 H15 0.9500 . ?
C39 H39 0.9500 . ?
C37 H37 0.9500 . ?
C7 H7 0.9500 . ?
C7 C6 1.320(8) . ?
C7 C8 1.454(7) . ?
C22 C32 1.3900 . ?
C22 C28 1.3900 . ?
C32 C31 1.3900 . ?
C32 C34 1.412(16) . ?
C31 H31 0.9500 . ?
C31 C30 1.3900 . ?
C30 H30 0.9500 . ?
C30 C29 1.3900 . ?
C29 H29 0.9500 . ?
C29 C28 1.3900 . ?
C21 C26 1.402(10) . ?
C21 C33 1.354(9) . ?
C26 H26 0.9500 . ?
C26 C25 1.384(19) . ?
C25 H25 0.9500 . ?
C25 C24 1.488(18) . ?
C24 H24 0.9500 . ?
C24 C23 1.334(12) . ?
C23 C27 1.431(13) . ?
C23 C33 1.462(10) . ?
C27 H27A 0.9800 . ?
C27 H27B 0.9800 . ?
C27 H27C 0.9800 . ?
C5 C6 1.313(8) . ?
C5 C9 1.533(8) . ?
C6 H6 0.9500 . ?
C8 H8 0.9500 . ?
C9 H9A 0.9800 . ?
C9 H9B 0.9800 . ?
C9 H9C 0.9800 . ?
C34 H34A 0.9800 . ?
C34 H34B 0.9800 . ?
C34 H34C 0.9800 . ?

loop_
_geom_torsion_atom_site_label_1
_geom_torsion_atom_site_label_2
_geom_torsion_atom_site_label_3
_geom_torsion_atom_site_label_4
_geom_torsion
_geom_torsion_site_symmetry_1
_geom_torsion_site_symmetry_2
_geom_torsion_site_symmetry_3
_geom_torsion_site_symmetry_4
_geom_torsion_publ_flag
S1 C11 C12 C13 177.7(3) . . . . ?
S1 C11 C16 C15 -176.4(3) . . . . ?
S1 C1 C2 O3 1.7(5) . . . . ?
S1 C1 C2 C3 -178.9(2) . . . . ?
S1 C1 C10 O2 0.8(5) . . . . ?
S1 C1 C10 O1 -177.7(2) . . . . ?
S2 C35 C36 C37 -176.3(3) . . . . ?
S2 C35 C40 C39 176.4(3) . . . . ?
S2 C19 C18 O4 -3.5(5) . . . . ?
S2 C19 C18 O7 175.3(3) . . . . ?
S2 C19 C18 C28 177.5(3) . . . . ?
S2 C19 C20 O5 4.4(5) . . . . ?
S2 C19 C20 O6 -174.3(4) . . . . ?
S2 C19 C20 C21 -176.9(4) . . . . ?
O4 C18 C28 C22 179.3(3) . . . . ?
O4 C18 C28 C29 0.5(6) . . . . ?
O5 C20 C21 C26 -2.3(9) . . . . ?
O5 C20 C21 C33 178.6(6) . . . . ?
O1 C4 C5 C6 178.8(4) . . . . ?
O1 C4 C5 C9 1.5(5) . . . . ?
O6 C22 C32 C31 178.3(5) . . . . ?
O6 C22 C32 C34 0.8(10) . . . . ?
O6 C22 C28 C18 3.0(5) . . . . ?
O6 C22 C28 C29 -178.2(6) . . . . ?
C35 S2 C19 C18 118.0(3) . . . . ?
C35 S2 C19 C20 -62.5(3) . . . . ?
C35 C36 C37 C38 0.0(6) . . . . ?
C35 C40 C39 C38 -0.2(6) . . . . ?
C11 S1 C1 C2 59.3(3) . . . . ?
C11 S1 C1 C10 -120.4(3) . . . . ?
C11 C12 C13 C14 -0.7(6) . . . . ?
C11 C16 C15 C14 -2.4(6) . . . . ?
C19 S2 C35 C36 -25.1(3) . . . . ?
C19 S2 C35 C40 160.0(3) . . . . ?
C19 C18 C28 C22 -1.8(4) . . . . ?
C19 C18 C28 C29 179.4(3) . . . . ?
C19 C20 C21 C26 179.0(6) . . . . ?
C19 C20 C21 C33 -0.1(8) . . . . ?
C18 O7 C33 C21 -0.1(9) . . . . ?
C18 O7 C33 C23 -178.9(5) . . . . ?
C18 C19 C20 O5 -176.1(4) . . . . ?
C18 C19 C20 O6 5.2(6) . . . . ?
C18 C19 C20 C21 2.6(5) . . . . ?
C3 C4 C5 C6 -2.5(6) . . . . ?
C3 C4 C5 C9 -179.8(4) . . . . ?
C12 C11 C16 C15 2.5(5) . . . . ?
C12 C13 C14 C15 0.8(6) . . . . ?
C17 S1 C11 C12 32.0(3) . . . . ?
C17 S1 C11 C16 -149.1(3) . . . . ?
C17 S1 C1 C2 -51.6(3) . . . . ?
C17 S1 C1 C10 128.8(3) . . . . ?
C1 S1 C11 C12 -79.6(3) . . . . ?
C1 S1 C11 C16 99.3(3) . . . . ?
C2 C3 C4 O1 -1.8(5) . . . . ?
C2 C3 C4 C5 179.5(4) . . . . ?
C2 C3 C8 C7 -179.2(4) . . . . ?
C2 C1 C10 O2 -178.8(4) . . . . ?
C2 C1 C10 O1 2.7(5) . . . . ?
C20 O6 C22 C32 -178.4(4) . . . . ?
C20 O6 C22 C28 -0.1(7) . . . . ?
C20 C19 C18 O4 176.9(3) . . . . ?
C20 C19 C18 O7 -4.2(6) . . . . ?
C20 C19 C18 C28 -2.0(5) . . . . ?
C20 C21 C26 C25 -175.3(10) . . . . ?
C20 C21 C33 O7 -1.2(11) . . . . ?
C20 C21 C33 C23 177.6(6) . . . . ?
C16 C11 C12 C13 -1.0(5) . . . . ?
C36 C35 C40 C39 1.7(6) . . . . ?
C10 O1 C4 C3 5.5(5) . . . . ?
C10 O1 C4 C5 -175.7(3) . . . . ?
C10 C1 C2 O3 -178.7(3) . . . . ?
C10 C1 C2 C3 0.7(5) . . . . ?
C13 C14 C15 C16 0.7(6) . . . . ?
C40 C35 C36 C37 -1.6(6) . . . . ?
C41 S2 C35 C36 -136.5(3) . . . . ?
C41 S2 C35 C40 48.7(3) . . . . ?
C41 S2 C19 C18 -132.3(3) . . . . ?
C41 S2 C19 C20 47.3(3) . . . . ?
C4 O1 C10 O2 175.6(3) . . . . ?
C4 O1 C10 C1 -5.7(5) . . . . ?
C4 C3 C2 O3 178.3(3) . . . . ?
C4 C3 C2 C1 -1.2(5) . . . . ?
C4 C3 C8 C7 -4.6(6) . . . . ?
C4 C5 C6 C7 0.2(7) . . . . ?
C39 C38 C37 C36 1.4(6) . . . . ?
C37 C38 C39 C40 -1.4(7) . . . . ?
C22 O6 C20 O5 177.3(4) . . . . ?
C22 O6 C20 C19 -3.8(7) . . . . ?
C22 C32 C31 C30 0.0 . . . . ?
C32 C22 C28 C18 -178.8(5) . . . . ?
C32 C22 C28 C29 0.0 . . . . ?
C32 C31 C30 C29 0.0 . . . . ?
C31 C30 C29 C28 0.0 . . . . ?
C30 C29 C28 C18 178.8(4) . . . . ?
C30 C29 C28 C22 0.0 . . . . ?
C28 C22 C32 C31 0.0 . . . . ?
C28 C22 C32 C34 -177.5(9) . . . . ?
C21 C26 C25 C24 -5.3(18) . . . . ?
C26 C21 C33 O7 179.7(7) . . . . ?
C26 C21 C33 C23 -1.5(12) . . . . ?
C26 C25 C24 C23 5.3(19) . . . . ?
C25 C24 C23 C27 175.1(11) . . . . ?
C25 C24 C23 C33 -3.3(14) . . . . ?
C24 C23 C33 O7 -179.8(6) . . . . ?
C24 C23 C33 C21 1.3(11) . . . . ?
C27 C23 C33 O7 1.8(10) . . . . ?
C27 C23 C33 C21 -177.1(8) . . . . ?
C6 C7 C8 C3 2.8(7) . . . . ?
C8 C3 C2 O3 -7.4(6) . . . . ?
C8 C3 C2 C1 173.1(4) . . . . ?
C8 C3 C4 O1 -176.7(3) . . . . ?
C8 C3 C4 C5 4.7(6) . . . . ?
C8 C7 C6 C5 -0.4(8) . . . . ?
C9 C5 C6 C7 177.3(5) . . . . ?
C34 C32 C31 C30 177.5(9) . . . . ?
C33 O7 C18 O4 -178.4(4) . . . . ?
C33 O7 C18 C19 2.6(7) . . . . ?
C33 C21 C26 C25 3.8(14) . . . . ?
